data_7105290
loop_
_publ_author_name
'Arnold, Polly L'
'Potter, Natalie A'
'Carmichael, Christopher D'
'Slawin, Alexandra M Z'
'Roussel, Paul'
'Love, Jason B'

_publ_section_title
;
 Constructing cerium supramolecular wheels and encapsulating uranium
 with a Schiff-base calixpyrrole ligand.
;
_journal_issue 11
_journal_name_full 'Chemical communications (Cambridge, England)'
_journal_page_first 1833
_journal_page_last 1835
_journal_paper_doi 10.1039/b921132b
_journal_volume 46
_journal_year 2010
_chemical_formula_moiety 'C54 H65 Ce N8 O2'
_chemical_formula_sum 'C54 H65 Ce N8 O2'
_chemical_formula_weight 998.26
_chemical_name_systematic
;
?
;
_space_group_IT_number 14
_symmetry_cell_setting monoclinic
_symmetry_space_group_name_Hall '-P 2yn'
_symmetry_space_group_name_H-M 'P 1 21/n 1'
_atom_sites_solution_hydrogens geom
_atom_sites_solution_primary direct
_atom_sites_solution_secondary difmap
_audit_creation_method SHELXL-97
_cell_angle_alpha 90.00
_cell_angle_beta 117.8990(10)
_cell_angle_gamma 90.00
_cell_formula_units_Z 4
_cell_length_a 23.4691(5)
_cell_length_b 12.2848(2)
_cell_length_c 23.6793(5)
_cell_measurement_reflns_used 9928
_cell_measurement_temperature 150(2)
_cell_measurement_theta_max 60.8
_cell_measurement_theta_min 4.8
_cell_volume 6033.6(2)
_computing_cell_refinement 'CrystalClear (Rigaku Inc., 2007)'
_computing_data_collection 'CrystalClear (Rigaku Inc., 2007)'
_computing_data_reduction 'CrystalClear (Rigaku Inc., 2007)'
_computing_molecular_graphics 'ORTEP (Farrugia, 1997)'
_computing_publication_material 'enCIFer (Allen, 2004)'
_computing_structure_refinement 'SHELXL-97 (Sheldrick, 1997)'
_computing_structure_solution 'SIR-92 (Giacovazzo, 1994)'
_diffrn_ambient_temperature 150(2)
_diffrn_measured_fraction_theta_full 1.000
_diffrn_measured_fraction_theta_max 0.890
_diffrn_measurement_device_type 'Bruker SMART CCD area detector'
_diffrn_measurement_method 'omega scans'
_diffrn_radiation_monochromator graphite
_diffrn_radiation_source 'fine-focus sealed tube'
_diffrn_radiation_type MoK\a
_diffrn_radiation_wavelength 0.71073
_diffrn_reflns_av_R_equivalents 0.0544
_diffrn_reflns_av_sigmaI/netI 0.0510
_diffrn_reflns_limit_h_max 32
_diffrn_reflns_limit_h_min -32
_diffrn_reflns_limit_k_max 17
_diffrn_reflns_limit_k_min -17
_diffrn_reflns_limit_l_max 32
_diffrn_reflns_limit_l_min -31
_diffrn_reflns_number 69526
_diffrn_reflns_theta_full 25.00
_diffrn_reflns_theta_max 30.55
_diffrn_reflns_theta_min 1.92
_diffrn_standards_decay_% 0
_diffrn_standards_number 0
_exptl_absorpt_coefficient_mu 0.794
_exptl_absorpt_correction_T_max 0.4330
_exptl_absorpt_correction_T_min 0.3087
_exptl_absorpt_correction_type multi-scan
_exptl_absorpt_process_details 'Bruker SADABS'
_exptl_crystal_colour Orange
_exptl_crystal_density_diffrn 1.099
_exptl_crystal_density_method 'not measured'
_exptl_crystal_description Block
_exptl_crystal_F_000 2076
_exptl_crystal_size_max 0.54
_exptl_crystal_size_mid 0.43
_exptl_crystal_size_min 0.34
_platon_squeeze_details
;
;
_refine_diff_density_max 2.190
_refine_diff_density_min -0.862
_refine_diff_density_rms 0.094
_refine_ls_extinction_method none
_refine_ls_goodness_of_fit_ref 1.016
_refine_ls_hydrogen_treatment 'riding model'
_refine_ls_matrix_type full
_refine_ls_number_parameters 586
_refine_ls_number_reflns 16459
_refine_ls_number_restraints 0
_refine_ls_restrained_S_all 1.016
_refine_ls_R_factor_all 0.0570
_refine_ls_R_factor_gt 0.0431
_refine_ls_shift/su_max 0.004
_refine_ls_shift/su_mean 0.000
_refine_ls_structure_factor_coef Fsqd
_refine_ls_weighting_details 'calc w=1/[\s^2^(Fo^2^)+(0.0618P)^2^+0.8931P] where P=(Fo^2^+2Fc^2^)/3'
_refine_ls_weighting_scheme calc
_refine_ls_wR_factor_gt 0.1053
_refine_ls_wR_factor_ref 0.1110
_reflns_number_gt 13157
_reflns_number_total 16459
_reflns_threshold_expression >2sigma(I)
_cod_data_source_file b921132b.txt
_cod_data_source_block jl8030_CeHLTHF2
_cod_depositor_comments
;
The following automatic conversions were performed:
'_symmetry_cell_setting' value 'Monoclinic' changed to 'monoclinic'
according to '/home/saulius/struct/CIF-dictionaries/cif_core.dic'
dictionary named 'cif_core.dic' version 2.4.1 from 2010-06-29.

Automatic conversion script
Id: cif_fix_enum 1527 2010-12-29 10:47:43Z saulius 
;
_cod_original_sg_symbol_H-M P2(1)/n
_cod_database_code 7105290

loop_
_symmetry_equiv_pos_as_xyz
'x, y, z'
'-x+1/2, y+1/2, -z+1/2'
'-x, -y, -z'
'x-1/2, -y-1/2, z-1/2'

loop_
_atom_site_label
_atom_site_type_symbol
_atom_site_fract_x
_atom_site_fract_y
_atom_site_fract_z
_atom_site_U_iso_or_equiv
_atom_site_adp_type
_atom_site_occupancy
_atom_site_symmetry_multiplicity
_atom_site_calc_flag
_atom_site_refinement_flags
_atom_site_disorder_assembly
_atom_site_disorder_group
Ce1 Ce 0.468538(6) 0.125282(10) 0.703465(6) 0.01879(5) Uani 1 1 d . . .
N1 N 0.44636(10) 0.22028(17) 0.59935(9) 0.0225(4) Uani 1 1 d . . .
N2 N 0.51537(10) 0.31843(17) 0.72468(9) 0.0234(4) Uani 1 1 d . . .
N3 N 0.48599(10) 0.21850(17) 0.81742(9) 0.0233(4) Uani 1 1 d . . .
N5 N 0.61991(10) 0.15603(18) 0.90636(10) 0.0266(4) Uani 1 1 d . . .
H5A H 0.5794 0.1402 0.8803 0.032 Uiso 1 1 calc R . .
N6 N 0.54245(10) -0.01506(16) 0.79519(9) 0.0218(4) Uani 1 1 d . . .
N7 N 0.40692(10) -0.04263(17) 0.71152(9) 0.0233(4) Uani 1 1 d . . .
N8 N 0.36372(10) 0.06066(17) 0.60156(10) 0.0241(4) Uani 1 1 d . . .
N4 N 0.54115(12) 0.30911(19) 0.95508(11) 0.0343(5) Uani 1 1 d . . .
C1 C 0.35165(13) 0.1049(2) 0.54718(12) 0.0275(5) Uani 1 1 d . . .
H1 H 0.3149 0.0823 0.5093 0.033 Uiso 1 1 calc R . .
C2 C 0.39258(12) 0.1861(2) 0.54383(11) 0.0256(5) Uani 1 1 d . . .
C3 C 0.38433(13) 0.2507(2) 0.49210(12) 0.0303(6) Uani 1 1 d . . .
H3 H 0.3513 0.2441 0.4492 0.036 Uiso 1 1 calc R . .
C4 C 0.43380(13) 0.3262(2) 0.51559(12) 0.0294(5) Uani 1 1 d . . .
H4 H 0.4413 0.3817 0.4919 0.035 Uiso 1 1 calc R . .
C5 C 0.47101(12) 0.3051(2) 0.58139(11) 0.0236(5) Uani 1 1 d . . .
C6 C 0.53166(12) 0.3616(2) 0.62992(12) 0.0245(5) Uani 1 1 d . . .
C7 C 0.54550(13) 0.4635(2) 0.59946(13) 0.0318(6) Uani 1 1 d . . .
H7A H 0.5435 0.4419 0.5583 0.038 Uiso 1 1 calc R . .
H7B H 0.5108 0.5174 0.5900 0.038 Uiso 1 1 calc R . .
C8 C 0.58839(12) 0.2807(2) 0.65225(13) 0.0314(6) Uani 1 1 d . . .
H8A H 0.6271 0.3150 0.6869 0.038 Uiso 1 1 calc R . .
H8B H 0.5780 0.2156 0.6703 0.038 Uiso 1 1 calc R . .
C9 C 0.61028(15) 0.5185(3) 0.64030(15) 0.0416(7) Uani 1 1 d . . .
H9A H 0.6148 0.5816 0.6174 0.062 Uiso 1 1 calc R . .
H9B H 0.6452 0.4667 0.6490 0.062 Uiso 1 1 calc R . .
H9C H 0.6125 0.5424 0.6808 0.062 Uiso 1 1 calc R . .
C10 C 0.60438(16) 0.2442(3) 0.59985(16) 0.0473(8) Uani 1 1 d . . .
H10A H 0.6408 0.1934 0.6177 0.071 Uiso 1 1 calc R . .
H10B H 0.6159 0.3078 0.5823 0.071 Uiso 1 1 calc R . .
H10C H 0.5668 0.2080 0.5658 0.071 Uiso 1 1 calc R . .
C11 C 0.52209(12) 0.3950(2) 0.68675(12) 0.0252(5) Uani 1 1 d . . .
C12 C 0.51609(14) 0.4999(2) 0.70639(13) 0.0331(6) Uani 1 1 d . . .
H12 H 0.5187 0.5666 0.6874 0.040 Uiso 1 1 calc R . .
C13 C 0.50552(15) 0.4876(2) 0.75906(14) 0.0353(6) Uani 1 1 d . . .
H13 H 0.4996 0.5441 0.7832 0.042 Uiso 1 1 calc R . .
C14 C 0.50522(13) 0.3758(2) 0.76947(12) 0.0270(5) Uani 1 1 d . . .
C15 C 0.49181(12) 0.3236(2) 0.81492(12) 0.0254(5) Uani 1 1 d . . .
H15 H 0.4868 0.3673 0.8454 0.031 Uiso 1 1 calc R . .
C16 C 0.47302(12) 0.1773(2) 0.86669(11) 0.0224(5) Uani 1 1 d . . .
C17 C 0.43229(12) 0.0871(2) 0.85162(11) 0.0233(5) Uani 1 1 d . . .
H17 H 0.4170 0.0553 0.8105 0.028 Uiso 1 1 calc R . .
C18 C 0.41300(12) 0.0413(2) 0.89327(12) 0.0263(5) Uani 1 1 d . . .
C19 C 0.36780(16) -0.0542(3) 0.87236(16) 0.0437(7) Uani 1 1 d . . .
H19A H 0.3591 -0.0764 0.9073 0.065 Uiso 1 1 calc R . .
H19B H 0.3875 -0.1149 0.8609 0.065 Uiso 1 1 calc R . .
H19C H 0.3273 -0.0336 0.8352 0.065 Uiso 1 1 calc R . .
C20 C 0.43509(12) 0.0876(2) 0.95380(12) 0.0269(5) Uani 1 1 d . . .
C21 C 0.41322(15) 0.0457(3) 1.00064(14) 0.0386(7) Uani 1 1 d . . .
H21A H 0.3839 -0.0161 0.9817 0.058 Uiso 1 1 calc R . .
H21B H 0.3907 0.1038 1.0106 0.058 Uiso 1 1 calc R . .
H21C H 0.4508 0.0221 1.0400 0.058 Uiso 1 1 calc R . .
C22 C 0.47686(13) 0.1751(2) 0.97003(12) 0.0289(5) Uani 1 1 d . . .
H22 H 0.4917 0.2066 1.0112 0.035 Uiso 1 1 calc R . .
C23 C 0.49848(12) 0.2199(2) 0.92899(12) 0.0258(5) Uani 1 1 d . . .
C25 C 0.60040(15) 0.3085(2) 0.96711(13) 0.0354(6) Uani 1 1 d . . .
H25 H 0.6233 0.3712 0.9900 0.042 Uiso 1 1 calc R . .
C26 C 0.64022(14) 0.2341(2) 0.95381(13) 0.0329(6) Uani 1 1 d . . .
C27 C 0.70662(14) 0.2314(3) 0.98417(14) 0.0402(7) Uani 1 1 d . . .
H27 H 0.7342 0.2761 1.0191 0.048 Uiso 1 1 calc R . .
C28 C 0.72650(14) 0.1518(3) 0.95491(14) 0.0393(7) Uani 1 1 d . . .
H28 H 0.7698 0.1320 0.9667 0.047 Uiso 1 1 calc R . .
C29 C 0.67163(13) 0.1070(2) 0.90563(12) 0.0294(6) Uani 1 1 d . . .
C30 C 0.66151(12) 0.0316(2) 0.85112(12) 0.0268(5) Uani 1 1 d . . .
C31 C 0.72242(13) -0.0391(3) 0.87076(14) 0.0359(6) Uani 1 1 d . . .
H31A H 0.7602 0.0095 0.8841 0.043 Uiso 1 1 calc R . .
H31B H 0.7292 -0.0839 0.9082 0.043 Uiso 1 1 calc R . .
C32 C 0.64923(13) 0.1026(2) 0.79226(13) 0.0315(6) Uani 1 1 d . . .
H32A H 0.6324 0.0556 0.7539 0.038 Uiso 1 1 calc R . .
H32B H 0.6156 0.1572 0.7856 0.038 Uiso 1 1 calc R . .
C33 C 0.71935(17) -0.1142(3) 0.81830(18) 0.0483(8) Uani 1 1 d . . .
H33A H 0.7595 -0.1561 0.8343 0.072 Uiso 1 1 calc R . .
H33B H 0.7138 -0.0707 0.7814 0.072 Uiso 1 1 calc R . .
H33C H 0.6829 -0.1643 0.8055 0.072 Uiso 1 1 calc R . .
C34 C 0.70939(14) 0.1620(3) 0.79870(16) 0.0460(8) Uani 1 1 d . . .
H34A H 0.6982 0.2054 0.7602 0.069 Uiso 1 1 calc R . .
H34B H 0.7425 0.1085 0.8040 0.069 Uiso 1 1 calc R . .
H34C H 0.7259 0.2100 0.8361 0.069 Uiso 1 1 calc R . .
C35 C 0.60419(12) -0.0408(2) 0.83720(11) 0.0245(5) Uani 1 1 d . . .
C36 C 0.60755(14) -0.1428(2) 0.86560(13) 0.0312(6) Uani 1 1 d . . .
H36 H 0.6454 -0.1776 0.8967 0.037 Uiso 1 1 calc R . .
C37 C 0.54588(14) -0.1825(2) 0.83989(12) 0.0303(6) Uani 1 1 d . . .
H37 H 0.5328 -0.2502 0.8495 0.036 Uiso 1 1 calc R . .
C38 C 0.50584(13) -0.10388(19) 0.79667(12) 0.0240(5) Uani 1 1 d . . .
C39 C 0.44026(13) -0.1163(2) 0.75366(12) 0.0266(5) Uani 1 1 d . . .
H39 H 0.4192 -0.1813 0.7553 0.032 Uiso 1 1 calc R . .
C40 C 0.34242(12) -0.0654(2) 0.66551(11) 0.0241(5) Uani 1 1 d . . .
C41 C 0.30175(14) -0.1377(2) 0.67531(13) 0.0301(6) Uani 1 1 d . . .
H41 H 0.3167 -0.1717 0.7158 0.036 Uiso 1 1 calc R . .
C42 C 0.23992(14) -0.1607(2) 0.62703(14) 0.0341(6) Uani 1 1 d . . .
C43 C 0.19924(16) -0.2439(3) 0.63894(16) 0.0481(8) Uani 1 1 d . . .
H43A H 0.1575 -0.2512 0.6006 0.072 Uiso 1 1 calc R . .
H43B H 0.1925 -0.2202 0.6749 0.072 Uiso 1 1 calc R . .
H43C H 0.2214 -0.3143 0.6491 0.072 Uiso 1 1 calc R . .
C44 C 0.21744(14) -0.1081(2) 0.56784(13) 0.0320(6) Uani 1 1 d . . .
C45 C 0.15174(15) -0.1337(3) 0.51344(15) 0.0425(7) Uani 1 1 d . . .
H45A H 0.1302 -0.1874 0.5276 0.064 Uiso 1 1 calc R . .
H45B H 0.1565 -0.1634 0.4775 0.064 Uiso 1 1 calc R . .
H45C H 0.1259 -0.0670 0.5000 0.064 Uiso 1 1 calc R . .
C46 C 0.25708(13) -0.0336(2) 0.55879(12) 0.0296(5) Uani 1 1 d . . .
H46 H 0.2413 0.0033 0.5190 0.036 Uiso 1 1 calc R . .
C47 C 0.32000(12) -0.0116(2) 0.60710(12) 0.0255(5) Uani 1 1 d . . .
O1 O 0.37166(8) 0.24095(15) 0.68580(8) 0.0285(4) Uani 1 1 d . . .
C100 C 0.35063(14) 0.3372(2) 0.64530(14) 0.0347(6) Uani 1 1 d . . .
H10D H 0.3428 0.3196 0.6015 0.042 Uiso 1 1 calc R . .
H10E H 0.3836 0.3954 0.6628 0.042 Uiso 1 1 calc R . .
C101 C 0.28885(18) 0.3727(3) 0.64509(18) 0.0512(9) Uani 1 1 d . . .
H10F H 0.2570 0.3983 0.6022 0.061 Uiso 1 1 calc R . .
H10G H 0.2971 0.4318 0.6764 0.061 Uiso 1 1 calc R . .
C102 C 0.26528(18) 0.2702(4) 0.6639(2) 0.0665(12) Uani 1 1 d . . .
H10J H 0.2389 0.2883 0.6852 0.080 Uiso 1 1 calc R . .
H10K H 0.2396 0.2239 0.6261 0.080 Uiso 1 1 calc R . .
C103 C 0.32590(14) 0.2161(3) 0.70828(15) 0.0381(7) Uani 1 1 d . . .
H10H H 0.3412 0.2439 0.7523 0.046 Uiso 1 1 calc R . .
H10I H 0.3195 0.1365 0.7083 0.046 Uiso 1 1 calc R . .
O2 O 0.51497(9) -0.01496(15) 0.65265(9) 0.0315(4) Uani 1 1 d . B .
C200 C 0.5333(2) -0.1278(2) 0.67207(17) 0.0475(8) Uani 1 1 d . B .
H20A H 0.4949 -0.1721 0.6637 0.057 Uiso 1 1 calc R . .
H20B H 0.5643 -0.1320 0.7182 0.057 Uiso 1 1 calc R . .
C201 C 0.5639(3) -0.1675(4) 0.6323(2) 0.0785(15) Uani 1 1 d . . .
H20C H 0.6110 -0.1764 0.6590 0.094 Uiso 1 1 calc R A 1
H20D H 0.5452 -0.2383 0.6121 0.094 Uiso 1 1 calc R A 1
C202 C 0.5495(4) -0.0812(4) 0.5823(3) 0.113(2) Uani 1 1 d . B 1
H20E H 0.5899 -0.0466 0.5879 0.135 Uiso 1 1 calc R B 1
H20F H 0.5271 -0.1133 0.5390 0.135 Uiso 1 1 calc R B 1
C203 C 0.5105(3) -0.0056(3) 0.59055(19) 0.0760(15) Uani 1 1 d . . .
H20G H 0.4652 -0.0170 0.5577 0.091 Uiso 1 1 calc R B 1
H20H H 0.5236 0.0685 0.5850 0.091 Uiso 1 1 calc R B 1

loop_
_atom_site_aniso_label
_atom_site_aniso_U_11
_atom_site_aniso_U_22
_atom_site_aniso_U_33
_atom_site_aniso_U_23
_atom_site_aniso_U_13
_atom_site_aniso_U_12
Ce1 0.01768(7) 0.01817(7) 0.01974(7) 0.00050(5) 0.00810(5) -0.00053(5)
N1 0.0193(10) 0.0251(10) 0.0214(9) 0.0015(8) 0.0082(8) 0.0005(8)
N2 0.0211(10) 0.0223(10) 0.0238(10) 0.0015(8) 0.0081(9) -0.0026(8)
N3 0.0229(10) 0.0263(10) 0.0201(9) -0.0009(8) 0.0097(8) -0.0016(8)
N5 0.0187(10) 0.0312(11) 0.0226(10) -0.0006(8) 0.0036(8) -0.0053(9)
N6 0.0219(10) 0.0202(10) 0.0241(10) 0.0022(8) 0.0114(9) -0.0005(8)
N7 0.0242(10) 0.0234(10) 0.0222(9) -0.0041(8) 0.0107(9) -0.0055(8)
N8 0.0214(10) 0.0243(10) 0.0254(10) -0.0023(8) 0.0101(9) -0.0029(8)
N4 0.0399(14) 0.0327(12) 0.0276(11) -0.0082(9) 0.0137(11) -0.0081(11)
C1 0.0286(13) 0.0263(13) 0.0256(12) -0.0039(10) 0.0110(11) -0.0009(10)
C2 0.0239(12) 0.0287(13) 0.0221(11) -0.0005(10) 0.0090(10) 0.0009(10)
C3 0.0277(13) 0.0378(15) 0.0200(11) 0.0028(10) 0.0066(11) 0.0029(11)
C4 0.0302(14) 0.0333(14) 0.0233(12) 0.0076(10) 0.0113(11) 0.0013(11)
C5 0.0212(12) 0.0251(12) 0.0235(11) 0.0064(9) 0.0095(10) 0.0041(10)
C6 0.0215(12) 0.0245(12) 0.0265(12) 0.0055(9) 0.0104(10) -0.0007(10)
C7 0.0327(15) 0.0321(14) 0.0288(13) 0.0107(11) 0.0128(12) -0.0053(11)
C8 0.0213(12) 0.0390(15) 0.0328(13) 0.0114(12) 0.0118(11) 0.0042(11)
C9 0.0381(17) 0.0419(17) 0.0426(16) 0.0091(13) 0.0172(14) -0.0131(14)
C10 0.0402(18) 0.056(2) 0.056(2) 0.0095(16) 0.0310(17) 0.0115(15)
C11 0.0227(12) 0.0237(12) 0.0243(11) 0.0062(9) 0.0069(10) -0.0025(9)
C12 0.0402(16) 0.0232(13) 0.0352(14) 0.0041(11) 0.0169(13) -0.0046(11)
C13 0.0446(17) 0.0229(13) 0.0402(15) -0.0022(11) 0.0214(14) -0.0024(12)
C14 0.0272(13) 0.0227(12) 0.0275(12) -0.0005(10) 0.0098(11) -0.0017(10)
C15 0.0250(13) 0.0244(12) 0.0238(11) -0.0020(10) 0.0088(10) -0.0011(10)
C16 0.0220(12) 0.0230(12) 0.0221(11) -0.0005(9) 0.0103(10) -0.0006(9)
C17 0.0230(12) 0.0244(11) 0.0222(11) -0.0040(9) 0.0103(10) -0.0021(10)
C18 0.0204(12) 0.0289(13) 0.0301(12) 0.0040(10) 0.0123(10) 0.0021(10)
C19 0.0421(18) 0.0447(18) 0.0493(18) -0.0002(14) 0.0256(15) -0.0152(14)
C20 0.0256(13) 0.0302(13) 0.0271(12) 0.0056(10) 0.0141(11) 0.0092(11)
C21 0.0410(17) 0.0467(18) 0.0368(15) 0.0086(13) 0.0255(14) 0.0055(14)
C22 0.0306(14) 0.0332(14) 0.0232(12) 0.0010(10) 0.0129(11) 0.0071(11)
C23 0.0248(12) 0.0278(13) 0.0249(12) -0.0025(10) 0.0116(10) 0.0008(10)
C25 0.0409(17) 0.0338(15) 0.0256(13) -0.0071(11) 0.0107(12) -0.0123(13)
C26 0.0319(15) 0.0315(14) 0.0286(13) 0.0022(11) 0.0085(12) -0.0085(12)
C27 0.0284(15) 0.0439(17) 0.0320(14) -0.0007(13) 0.0004(12) -0.0112(13)
C28 0.0217(13) 0.0454(17) 0.0366(15) 0.0053(13) 0.0019(12) -0.0033(12)
C29 0.0211(12) 0.0310(14) 0.0270(12) 0.0076(10) 0.0037(10) -0.0021(10)
C30 0.0194(12) 0.0309(13) 0.0290(12) 0.0094(10) 0.0103(10) 0.0035(10)
C31 0.0196(13) 0.0443(17) 0.0406(15) 0.0152(13) 0.0114(12) 0.0088(12)
C32 0.0222(13) 0.0373(15) 0.0332(14) 0.0113(11) 0.0114(11) 0.0019(11)
C33 0.0362(17) 0.050(2) 0.063(2) 0.0063(16) 0.0268(17) 0.0157(15)
C34 0.0267(15) 0.056(2) 0.0500(18) 0.0266(16) 0.0137(14) 0.0023(14)
C35 0.0237(12) 0.0251(12) 0.0242(11) 0.0063(9) 0.0107(10) 0.0043(10)
C36 0.0341(15) 0.0265(13) 0.0315(13) 0.0112(10) 0.0140(12) 0.0074(11)
C37 0.0381(15) 0.0228(13) 0.0314(13) 0.0046(10) 0.0174(12) 0.0008(11)
C38 0.0294(13) 0.0194(11) 0.0259(12) 0.0006(9) 0.0153(11) -0.0018(10)
C39 0.0318(14) 0.0226(12) 0.0275(12) -0.0031(10) 0.0155(11) -0.0072(10)
C40 0.0228(12) 0.0237(12) 0.0247(11) -0.0081(9) 0.0103(10) -0.0082(10)
C41 0.0327(14) 0.0308(14) 0.0291(13) -0.0057(10) 0.0164(12) -0.0106(11)
C42 0.0324(15) 0.0367(15) 0.0346(14) -0.0117(12) 0.0169(13) -0.0147(12)
C43 0.0407(18) 0.056(2) 0.0501(18) -0.0098(16) 0.0235(16) -0.0281(16)
C44 0.0260(13) 0.0336(15) 0.0331(14) -0.0113(11) 0.0110(12) -0.0089(11)
C45 0.0302(15) 0.0520(19) 0.0369(15) -0.0128(14) 0.0089(13) -0.0177(14)
C46 0.0274(13) 0.0297(13) 0.0273(12) -0.0063(10) 0.0091(11) -0.0055(11)
C47 0.0253(13) 0.0241(12) 0.0264(12) -0.0066(10) 0.0116(10) -0.0038(10)
O1 0.0226(9) 0.0312(10) 0.0297(9) 0.0012(7) 0.0106(8) 0.0048(8)
C100 0.0311(15) 0.0366(15) 0.0344(14) 0.0079(12) 0.0137(12) 0.0114(12)
C101 0.047(2) 0.063(2) 0.0515(19) 0.0174(17) 0.0293(17) 0.0270(17)
C102 0.043(2) 0.095(3) 0.068(3) 0.028(2) 0.032(2) 0.022(2)
C103 0.0320(15) 0.0419(16) 0.0446(16) 0.0037(13) 0.0214(14) 0.0063(13)
O2 0.0393(11) 0.0283(10) 0.0318(9) -0.0005(8) 0.0206(9) 0.0092(8)
C200 0.075(3) 0.0303(15) 0.0454(18) 0.0036(13) 0.0353(19) 0.0114(16)
C201 0.132(4) 0.057(2) 0.072(3) 0.017(2) 0.069(3) 0.051(3)
C202 0.223(7) 0.074(3) 0.106(4) 0.040(3) 0.130(5) 0.081(4)
C203 0.141(4) 0.057(2) 0.062(2) 0.0189(19) 0.074(3) 0.046(3)

loop_
_atom_type_symbol
_atom_type_description
_atom_type_scat_dispersion_real
_atom_type_scat_dispersion_imag
_atom_type_scat_source
C C 0.0033 0.0016 'International Tables Vol C Tables 4.2.6.8 and 6.1.1.4'
H H 0.0000 0.0000 'International Tables Vol C Tables 4.2.6.8 and 6.1.1.4'
N N 0.0061 0.0033 'International Tables Vol C Tables 4.2.6.8 and 6.1.1.4'
O O 0.0106 0.0060 'International Tables Vol C Tables 4.2.6.8 and 6.1.1.4'
Ce Ce -0.2486 2.6331 'International Tables Vol C Tables 4.2.6.8 and 6.1.1.4'

loop_
_geom_angle_atom_site_label_1
_geom_angle_atom_site_label_2
_geom_angle_atom_site_label_3
_geom_angle
_geom_angle_site_symmetry_1
_geom_angle_site_symmetry_3
_geom_angle_publ_flag
O1 Ce1 N1 79.81(6) . . ?
O1 Ce1 N2 77.50(6) . . ?
N1 Ce1 N2 68.96(6) . . ?
O1 Ce1 N7 88.28(6) . . ?
N1 Ce1 N7 124.74(6) . . ?
N2 Ce1 N7 158.47(6) . . ?
O1 Ce1 O2 145.64(6) . . ?
N1 Ce1 O2 78.30(6) . . ?
N2 Ce1 O2 117.86(6) . . ?
N7 Ce1 O2 82.86(6) . . ?
O1 Ce1 N8 68.80(6) . . ?
N1 Ce1 N8 64.67(6) . . ?
N2 Ce1 N8 126.08(6) . . ?
N7 Ce1 N8 60.73(6) . . ?
O2 Ce1 N8 77.97(6) . . ?
O1 Ce1 N6 133.06(6) . . ?
N1 Ce1 N6 147.13(6) . . ?
N2 Ce1 N6 112.41(6) . . ?
N7 Ce1 N6 66.28(6) . . ?
O2 Ce1 N6 72.40(6) . . ?
N8 Ce1 N6 121.42(6) . . ?
O1 Ce1 N3 69.14(6) . . ?
N1 Ce1 N3 128.34(7) . . ?
N2 Ce1 N3 64.76(6) . . ?
N7 Ce1 N3 95.21(6) . . ?
O2 Ce1 N3 144.56(6) . . ?
N8 Ce1 N3 131.54(6) . . ?
N6 Ce1 N3 74.49(6) . . ?
C5 N1 C2 105.50(19) . . ?
C5 N1 Ce1 137.04(16) . . ?
C2 N1 Ce1 117.29(15) . . ?
C11 N2 C14 105.6(2) . . ?
C11 N2 Ce1 133.02(16) . . ?
C14 N2 Ce1 114.18(15) . . ?
C15 N3 C16 117.1(2) . . ?
C15 N3 Ce1 109.58(15) . . ?
C16 N3 Ce1 130.97(15) . . ?
C29 N5 C26 110.3(2) . . ?
C29 N5 H5A 124.9 . . ?
C26 N5 H5A 124.9 . . ?
C35 N6 C38 104.9(2) . . ?
C35 N6 Ce1 144.02(16) . . ?
C38 N6 Ce1 110.48(15) . . ?
C39 N7 C40 119.6(2) . . ?
C39 N7 Ce1 117.13(16) . . ?
C40 N7 Ce1 122.36(15) . . ?
C1 N8 C47 121.6(2) . . ?
C1 N8 Ce1 117.26(17) . . ?
C47 N8 Ce1 120.87(15) . . ?
C25 N4 C23 124.3(2) . . ?
N8 C1 C2 120.8(2) . . ?
N8 C1 H1 119.6 . . ?
C2 C1 H1 119.6 . . ?
C3 C2 N1 110.4(2) . . ?
C3 C2 C1 129.2(2) . . ?
N1 C2 C1 119.9(2) . . ?
C4 C3 C2 106.4(2) . . ?
C4 C3 H3 126.8 . . ?
C2 C3 H3 126.8 . . ?
C3 C4 C5 106.9(2) . . ?
C3 C4 H4 126.5 . . ?
C5 C4 H4 126.5 . . ?
N1 C5 C4 110.7(2) . . ?
N1 C5 C6 120.1(2) . . ?
C4 C5 C6 129.1(2) . . ?
C5 C6 C11 108.6(2) . . ?
C5 C6 C8 108.6(2) . . ?
C11 C6 C8 109.3(2) . . ?
C5 C6 C7 110.1(2) . . ?
C11 C6 C7 110.1(2) . . ?
C8 C6 C7 110.1(2) . . ?
C9 C7 C6 115.2(2) . . ?
C9 C7 H7A 108.5 . . ?
C6 C7 H7A 108.5 . . ?
C9 C7 H7B 108.5 . . ?
C6 C7 H7B 108.5 . . ?
H7A C7 H7B 107.5 . . ?
C10 C8 C6 114.4(2) . . ?
C10 C8 H8A 108.7 . . ?
C6 C8 H8A 108.7 . . ?
C10 C8 H8B 108.7 . . ?
C6 C8 H8B 108.7 . . ?
H8A C8 H8B 107.6 . . ?
C7 C9 H9A 109.5 . . ?
C7 C9 H9B 109.5 . . ?
H9A C9 H9B 109.5 . . ?
C7 C9 H9C 109.5 . . ?
H9A C9 H9C 109.5 . . ?
H9B C9 H9C 109.5 . . ?
C8 C10 H10A 109.5 . . ?
C8 C10 H10B 109.5 . . ?
H10A C10 H10B 109.5 . . ?
C8 C10 H10C 109.5 . . ?
H10A C10 H10C 109.5 . . ?
H10B C10 H10C 109.5 . . ?
N2 C11 C12 110.9(2) . . ?
N2 C11 C6 120.6(2) . . ?
C12 C11 C6 128.4(2) . . ?
C13 C12 C11 106.6(2) . . ?
C13 C12 H12 126.7 . . ?
C11 C12 H12 126.7 . . ?
C12 C13 C14 106.5(2) . . ?
C12 C13 H13 126.8 . . ?
C14 C13 H13 126.8 . . ?
N2 C14 C13 110.4(2) . . ?
N2 C14 C15 122.3(2) . . ?
C13 C14 C15 127.2(2) . . ?
N3 C15 C14 123.5(2) . . ?
N3 C15 H15 118.3 . . ?
C14 C15 H15 118.3 . . ?
C17 C16 C23 117.8(2) . . ?
C17 C16 N3 117.0(2) . . ?
C23 C16 N3 125.2(2) . . ?
C18 C17 C16 123.6(2) . . ?
C18 C17 H17 118.2 . . ?
C16 C17 H17 118.2 . . ?
C17 C18 C20 118.6(2) . . ?
C17 C18 C19 119.9(2) . . ?
C20 C18 C19 121.4(2) . . ?
C18 C19 H19A 109.5 . . ?
C18 C19 H19B 109.5 . . ?
H19A C19 H19B 109.5 . . ?
C18 C19 H19C 109.5 . . ?
H19A C19 H19C 109.5 . . ?
H19B C19 H19C 109.5 . . ?
C22 C20 C18 118.4(2) . . ?
C22 C20 C21 120.0(2) . . ?
C18 C20 C21 121.6(3) . . ?
C20 C21 H21A 109.5 . . ?
C20 C21 H21B 109.5 . . ?
H21A C21 H21B 109.5 . . ?
C20 C21 H21C 109.5 . . ?
H21A C21 H21C 109.5 . . ?
H21B C21 H21C 109.5 . . ?
C20 C22 C23 123.5(2) . . ?
C20 C22 H22 118.3 . . ?
C23 C22 H22 118.3 . . ?
C22 C23 C16 117.8(2) . . ?
C22 C23 N4 114.4(2) . . ?
C16 C23 N4 127.7(2) . . ?
N4 C25 C26 134.5(3) . . ?
N4 C25 H25 112.7 . . ?
C26 C25 H25 112.7 . . ?
C27 C26 N5 106.5(3) . . ?
C27 C26 C25 126.2(3) . . ?
N5 C26 C25 127.2(2) . . ?
C26 C27 C28 108.4(3) . . ?
C26 C27 H27 125.8 . . ?
C28 C27 H27 125.8 . . ?
C29 C28 C27 107.5(3) . . ?
C29 C28 H28 126.2 . . ?
C27 C28 H28 126.2 . . ?
N5 C29 C28 107.3(3) . . ?
N5 C29 C30 119.7(2) . . ?
C28 C29 C30 132.4(3) . . ?
C29 C30 C35 108.3(2) . . ?
C29 C30 C31 109.5(2) . . ?
C35 C30 C31 109.7(2) . . ?
C29 C30 C32 108.1(2) . . ?
C35 C30 C32 111.2(2) . . ?
C31 C30 C32 110.0(2) . . ?
C33 C31 C30 114.3(2) . . ?
C33 C31 H31A 108.7 . . ?
C30 C31 H31A 108.7 . . ?
C33 C31 H31B 108.7 . . ?
C30 C31 H31B 108.7 . . ?
H31A C31 H31B 107.6 . . ?
C34 C32 C30 113.8(2) . . ?
C34 C32 H32A 108.8 . . ?
C30 C32 H32A 108.8 . . ?
C34 C32 H32B 108.8 . . ?
C30 C32 H32B 108.8 . . ?
H32A C32 H32B 107.7 . . ?
C31 C33 H33A 109.5 . . ?
C31 C33 H33B 109.5 . . ?
H33A C33 H33B 109.5 . . ?
C31 C33 H33C 109.5 . . ?
H33A C33 H33C 109.5 . . ?
H33B C33 H33C 109.5 . . ?
C32 C34 H34A 109.5 . . ?
C32 C34 H34B 109.5 . . ?
H34A C34 H34B 109.5 . . ?
C32 C34 H34C 109.5 . . ?
H34A C34 H34C 109.5 . . ?
H34B C34 H34C 109.5 . . ?
N6 C35 C36 111.1(2) . . ?
N6 C35 C30 123.9(2) . . ?
C36 C35 C30 125.0(2) . . ?
C37 C36 C35 107.0(2) . . ?
C37 C36 H36 126.5 . . ?
C35 C36 H36 126.5 . . ?
C36 C37 C38 106.7(2) . . ?
C36 C37 H37 126.7 . . ?
C38 C37 H37 126.7 . . ?
N6 C38 C39 123.1(2) . . ?
N6 C38 C37 110.2(2) . . ?
C39 C38 C37 126.1(2) . . ?
N7 C39 C38 122.9(2) . . ?
N7 C39 H39 118.6 . . ?
C38 C39 H39 118.6 . . ?
C47 C40 C41 119.6(2) . . ?
C47 C40 N7 116.1(2) . . ?
C41 C40 N7 124.3(2) . . ?
C42 C41 C40 121.5(3) . . ?
C42 C41 H41 119.3 . . ?
C40 C41 H41 119.3 . . ?
C41 C42 C44 119.1(3) . . ?
C41 C42 C43 119.3(3) . . ?
C44 C42 C43 121.5(3) . . ?
C42 C43 H43A 109.5 . . ?
C42 C43 H43B 109.5 . . ?
H43A C43 H43B 109.5 . . ?
C42 C43 H43C 109.5 . . ?
H43A C43 H43C 109.5 . . ?
H43B C43 H43C 109.5 . . ?
C46 C44 C42 119.4(2) . . ?
C46 C44 C45 119.7(3) . . ?
C42 C44 C45 120.9(3) . . ?
C44 C45 H45A 109.5 . . ?
C44 C45 H45B 109.5 . . ?
H45A C45 H45B 109.5 . . ?
C44 C45 H45C 109.5 . . ?
H45A C45 H45C 109.5 . . ?
H45B C45 H45C 109.5 . . ?
C44 C46 C47 121.6(3) . . ?
C44 C46 H46 119.2 . . ?
C47 C46 H46 119.2 . . ?
C40 C47 C46 118.7(2) . . ?
C40 C47 N8 115.9(2) . . ?
C46 C47 N8 125.3(2) . . ?
C103 O1 C100 109.5(2) . . ?
C103 O1 Ce1 125.86(16) . . ?
C100 O1 Ce1 124.30(15) . . ?
O1 C100 C101 105.4(2) . . ?
O1 C100 H10D 110.7 . . ?
C101 C100 H10D 110.7 . . ?
O1 C100 H10E 110.7 . . ?
C101 C100 H10E 110.7 . . ?
H10D C100 H10E 108.8 . . ?
C100 C101 C102 103.8(3) . . ?
C100 C101 H10F 111.0 . . ?
C102 C101 H10F 111.0 . . ?
C100 C101 H10G 111.0 . . ?
C102 C101 H10G 111.0 . . ?
H10F C101 H10G 109.0 . . ?
C103 C102 C101 102.7(3) . . ?
C103 C102 H10J 111.2 . . ?
C101 C102 H10J 111.2 . . ?
C103 C102 H10K 111.2 . . ?
C101 C102 H10K 111.2 . . ?
H10J C102 H10K 109.1 . . ?
O1 C103 C102 106.2(3) . . ?
O1 C103 H10H 110.5 . . ?
C102 C103 H10H 110.5 . . ?
O1 C103 H10I 110.5 . . ?
C102 C103 H10I 110.5 . . ?
H10H C103 H10I 108.7 . . ?
C203 O2 C200 105.6(2) . . ?
C203 O2 Ce1 125.12(18) . . ?
C200 O2 Ce1 127.25(16) . . ?
O2 C200 C201 105.4(3) . . ?
O2 C200 H20A 110.7 . . ?
C201 C200 H20A 110.7 . . ?
O2 C200 H20B 110.7 . . ?
C201 C200 H20B 110.7 . . ?
H20A C200 H20B 108.8 . . ?
C202 C201 C200 105.4(3) . . ?
C202 C201 H20C 110.7 . . ?
C200 C201 H20C 110.7 . . ?
C202 C201 H20D 110.7 . . ?
C200 C201 H20D 110.7 . . ?
H20C C201 H20D 108.8 . . ?
C203 C202 C201 106.4(3) . . ?
C203 C202 H20E 110.4 . . ?
C201 C202 H20E 110.4 . . ?
C203 C202 H20F 110.4 . . ?
C201 C202 H20F 110.4 . . ?
H20E C202 H20F 108.6 . . ?
C202 C203 O2 110.9(3) . . ?
C202 C203 H20G 109.5 . . ?
O2 C203 H20G 109.5 . . ?
C202 C203 H20H 109.5 . . ?
O2 C203 H20H 109.5 . . ?
H20G C203 H20H 108.0 . . ?

loop_
_geom_bond_atom_site_label_1
_geom_bond_atom_site_label_2
_geom_bond_distance
_geom_bond_site_symmetry_2
_geom_bond_publ_flag
Ce1 O1 2.5443(17) . ?
Ce1 N1 2.5514(19) . ?
Ce1 N2 2.564(2) . ?
Ce1 N7 2.577(2) . ?
Ce1 O2 2.6136(17) . ?
Ce1 N8 2.636(2) . ?
Ce1 N6 2.678(2) . ?
Ce1 N3 2.7796(19) . ?
N1 C5 1.354(3) . ?
N1 C2 1.395(3) . ?
N2 C11 1.359(3) . ?
N2 C14 1.384(3) . ?
N3 C15 1.302(3) . ?
N3 C16 1.429(3) . ?
N5 C29 1.362(3) . ?
N5 C26 1.382(3) . ?
N5 H5A 0.8800 . ?
N6 C35 1.357(3) . ?
N6 C38 1.399(3) . ?
N7 C39 1.303(3) . ?
N7 C40 1.419(3) . ?
N8 C1 1.301(3) . ?
N8 C47 1.409(3) . ?
N4 C25 1.282(4) . ?
N4 C23 1.417(3) . ?
C1 C2 1.412(4) . ?
C1 H1 0.9500 . ?
C2 C3 1.395(3) . ?
C3 C4 1.383(4) . ?
C3 H3 0.9500 . ?
C4 C5 1.409(3) . ?
C4 H4 0.9500 . ?
C5 C6 1.516(4) . ?
C6 C11 1.521(4) . ?
C6 C8 1.543(4) . ?
C6 C7 1.553(3) . ?
C7 C9 1.525(4) . ?
C7 H7A 0.9900 . ?
C7 H7B 0.9900 . ?
C8 C10 1.522(4) . ?
C8 H8A 0.9900 . ?
C8 H8B 0.9900 . ?
C9 H9A 0.9800 . ?
C9 H9B 0.9800 . ?
C9 H9C 0.9800 . ?
C10 H10A 0.9800 . ?
C10 H10B 0.9800 . ?
C10 H10C 0.9800 . ?
C11 C12 1.400(4) . ?
C12 C13 1.389(4) . ?
C12 H12 0.9500 . ?
C13 C14 1.396(4) . ?
C13 H13 0.9500 . ?
C14 C15 1.409(3) . ?
C15 H15 0.9500 . ?
C16 C17 1.397(3) . ?
C16 C23 1.408(3) . ?
C17 C18 1.382(3) . ?
C17 H17 0.9500 . ?
C18 C20 1.396(4) . ?
C18 C19 1.502(4) . ?
C19 H19A 0.9800 . ?
C19 H19B 0.9800 . ?
C19 H19C 0.9800 . ?
C20 C22 1.383(4) . ?
C20 C21 1.514(3) . ?
C21 H21A 0.9800 . ?
C21 H21B 0.9800 . ?
C21 H21C 0.9800 . ?
C22 C23 1.402(3) . ?
C22 H22 0.9500 . ?
C25 C26 1.443(4) . ?
C25 H25 0.9500 . ?
C26 C27 1.378(4) . ?
C27 C28 1.399(5) . ?
C27 H27 0.9500 . ?
C28 C29 1.384(4) . ?
C28 H28 0.9500 . ?
C29 C30 1.515(4) . ?
C30 C35 1.515(4) . ?
C30 C31 1.547(4) . ?
C30 C32 1.553(3) . ?
C31 C33 1.522(5) . ?
C31 H31A 0.9900 . ?
C31 H31B 0.9900 . ?
C32 C34 1.532(4) . ?
C32 H32A 0.9900 . ?
C32 H32B 0.9900 . ?
C33 H33A 0.9800 . ?
C33 H33B 0.9800 . ?
C33 H33C 0.9800 . ?
C34 H34A 0.9800 . ?
C34 H34B 0.9800 . ?
C34 H34C 0.9800 . ?
C35 C36 1.407(3) . ?
C36 C37 1.371(4) . ?
C36 H36 0.9500 . ?
C37 C38 1.401(4) . ?
C37 H37 0.9500 . ?
C38 C39 1.401(4) . ?
C39 H39 0.9500 . ?
C40 C47 1.395(3) . ?
C40 C41 1.400(3) . ?
C41 C42 1.393(4) . ?
C41 H41 0.9500 . ?
C42 C44 1.403(4) . ?
C42 C43 1.513(4) . ?
C43 H43A 0.9800 . ?
C43 H43B 0.9800 . ?
C43 H43C 0.9800 . ?
C44 C46 1.391(4) . ?
C44 C45 1.509(4) . ?
C45 H45A 0.9800 . ?
C45 H45B 0.9800 . ?
C45 H45C 0.9800 . ?
C46 C47 1.408(4) . ?
C46 H46 0.9500 . ?
O1 C103 1.437(3) . ?
O1 C100 1.456(3) . ?
C100 C101 1.512(4) . ?
C100 H10D 0.9900 . ?
C100 H10E 0.9900 . ?
C101 C102 1.524(5) . ?
C101 H10F 0.9900 . ?
C101 H10G 0.9900 . ?
C102 C103 1.473(5) . ?
C102 H10J 0.9900 . ?
C102 H10K 0.9900 . ?
C103 H10H 0.9900 . ?
C103 H10I 0.9900 . ?
O2 C203 1.429(4) . ?
O2 C200 1.461(3) . ?
C200 C201 1.508(5) . ?
C200 H20A 0.9900 . ?
C200 H20B 0.9900 . ?
C201 C202 1.505(6) . ?
C201 H20C 0.9900 . ?
C201 H20D 0.9900 . ?
C202 C203 1.380(5) . ?
C202 H20E 0.9900 . ?
C202 H20F 0.9900 . ?
C203 H20G 0.9900 . ?
C203 H20H 0.9900 . ?

loop_
_geom_torsion_atom_site_label_1
_geom_torsion_atom_site_label_2
_geom_torsion_atom_site_label_3
_geom_torsion_atom_site_label_4
_geom_torsion
_geom_torsion_site_symmetry_1
_geom_torsion_site_symmetry_2
_geom_torsion_site_symmetry_3
_geom_torsion_site_symmetry_4
_geom_torsion_publ_flag
O1 Ce1 N1 C5 101.0(2) . . . . ?
N2 Ce1 N1 C5 20.6(2) . . . . ?
N7 Ce1 N1 C5 -178.3(2) . . . . ?
O2 Ce1 N1 C5 -105.6(2) . . . . ?
N8 Ce1 N1 C5 172.3(3) . . . . ?
N6 Ce1 N1 C5 -78.5(3) . . . . ?
N3 Ce1 N1 C5 48.1(3) . . . . ?
O1 Ce1 N1 C2 -73.37(17) . . . . ?
N2 Ce1 N1 C2 -153.78(18) . . . . ?
N7 Ce1 N1 C2 7.3(2) . . . . ?
O2 Ce1 N1 C2 79.98(17) . . . . ?
N8 Ce1 N1 C2 -2.12(16) . . . . ?
N6 Ce1 N1 C2 107.17(18) . . . . ?
N3 Ce1 N1 C2 -126.25(16) . . . . ?
O1 Ce1 N2 C11 -91.9(2) . . . . ?
N1 Ce1 N2 C11 -8.2(2) . . . . ?
N7 Ce1 N2 C11 -141.7(2) . . . . ?
O2 Ce1 N2 C11 55.1(2) . . . . ?
N8 Ce1 N2 C11 -40.2(2) . . . . ?
N6 Ce1 N2 C11 136.4(2) . . . . ?
N3 Ce1 N2 C11 -164.5(2) . . . . ?
O1 Ce1 N2 C14 53.42(17) . . . . ?
N1 Ce1 N2 C14 137.17(18) . . . . ?
N7 Ce1 N2 C14 3.7(3) . . . . ?
O2 Ce1 N2 C14 -159.53(16) . . . . ?
N8 Ce1 N2 C14 105.11(17) . . . . ?
N6 Ce1 N2 C14 -78.27(18) . . . . ?
N3 Ce1 N2 C14 -19.20(16) . . . . ?
O1 Ce1 N3 C15 -67.50(17) . . . . ?
N1 Ce1 N3 C15 -10.4(2) . . . . ?
N2 Ce1 N3 C15 18.12(16) . . . . ?
N7 Ce1 N3 C15 -153.65(17) . . . . ?
O2 Ce1 N3 C15 121.34(17) . . . . ?
N8 Ce1 N3 C15 -98.77(18) . . . . ?
N6 Ce1 N3 C15 142.74(18) . . . . ?
O1 Ce1 N3 C16 94.1(2) . . . . ?
N1 Ce1 N3 C16 151.21(19) . . . . ?
N2 Ce1 N3 C16 179.7(2) . . . . ?
N7 Ce1 N3 C16 7.9(2) . . . . ?
O2 Ce1 N3 C16 -77.1(2) . . . . ?
N8 Ce1 N3 C16 62.8(2) . . . . ?
N6 Ce1 N3 C16 -55.68(19) . . . . ?
O1 Ce1 N6 C35 -128.0(3) . . . . ?
N1 Ce1 N6 C35 51.3(3) . . . . ?
N2 Ce1 N6 C35 -34.3(3) . . . . ?
N7 Ce1 N6 C35 169.1(3) . . . . ?
O2 Ce1 N6 C35 79.3(3) . . . . ?
N8 Ce1 N6 C35 142.6(3) . . . . ?
N3 Ce1 N6 C35 -87.9(3) . . . . ?
O1 Ce1 N6 C38 62.95(17) . . . . ?
N1 Ce1 N6 C38 -117.77(16) . . . . ?
N2 Ce1 N6 C38 156.67(14) . . . . ?
N7 Ce1 N6 C38 0.05(14) . . . . ?
O2 Ce1 N6 C38 -89.78(15) . . . . ?
N8 Ce1 N6 C38 -26.52(17) . . . . ?
N3 Ce1 N6 C38 103.05(16) . . . . ?
O1 Ce1 N7 C39 -141.69(18) . . . . ?
N1 Ce1 N7 C39 141.97(17) . . . . ?
N2 Ce1 N7 C39 -93.5(2) . . . . ?
O2 Ce1 N7 C39 71.58(18) . . . . ?
N8 Ce1 N7 C39 151.76(19) . . . . ?
N6 Ce1 N7 C39 -2.29(16) . . . . ?
N3 Ce1 N7 C39 -72.82(18) . . . . ?
O1 Ce1 N7 C40 49.34(17) . . . . ?
N1 Ce1 N7 C40 -27.0(2) . . . . ?
N2 Ce1 N7 C40 97.6(2) . . . . ?
O2 Ce1 N7 C40 -97.38(17) . . . . ?
N8 Ce1 N7 C40 -17.21(16) . . . . ?
N6 Ce1 N7 C40 -171.26(19) . . . . ?
N3 Ce1 N7 C40 118.22(17) . . . . ?
O1 Ce1 N8 C1 90.39(19) . . . . ?
N1 Ce1 N8 C1 1.90(17) . . . . ?
N2 Ce1 N8 C1 35.1(2) . . . . ?
N7 Ce1 N8 C1 -169.2(2) . . . . ?
O2 Ce1 N8 C1 -80.71(18) . . . . ?
N6 Ce1 N8 C1 -141.21(17) . . . . ?
N3 Ce1 N8 C1 121.74(18) . . . . ?
O1 Ce1 N8 C47 -84.21(18) . . . . ?
N1 Ce1 N8 C47 -172.70(19) . . . . ?
N2 Ce1 N8 C47 -139.46(17) . . . . ?
N7 Ce1 N8 C47 16.19(16) . . . . ?
O2 Ce1 N8 C47 104.69(18) . . . . ?
N6 Ce1 N8 C47 44.19(19) . . . . ?
N3 Ce1 N8 C47 -52.9(2) . . . . ?
C47 N8 C1 C2 173.0(2) . . . . ?
Ce1 N8 C1 C2 -1.5(3) . . . . ?
C5 N1 C2 C3 -0.3(3) . . . . ?
Ce1 N1 C2 C3 175.69(17) . . . . ?
C5 N1 C2 C1 -173.6(2) . . . . ?
Ce1 N1 C2 C1 2.4(3) . . . . ?
N8 C1 C2 C3 -172.4(3) . . . . ?
N8 C1 C2 N1 -0.6(4) . . . . ?
N1 C2 C3 C4 0.2(3) . . . . ?
C1 C2 C3 C4 172.7(3) . . . . ?
C2 C3 C4 C5 0.0(3) . . . . ?
C2 N1 C5 C4 0.4(3) . . . . ?
Ce1 N1 C5 C4 -174.45(18) . . . . ?
C2 N1 C5 C6 -178.5(2) . . . . ?
Ce1 N1 C5 C6 6.7(4) . . . . ?
C3 C4 C5 N1 -0.3(3) . . . . ?
C3 C4 C5 C6 178.4(2) . . . . ?
N1 C5 C6 C11 -53.1(3) . . . . ?
C4 C5 C6 C11 128.4(3) . . . . ?
N1 C5 C6 C8 65.8(3) . . . . ?
C4 C5 C6 C8 -112.8(3) . . . . ?
N1 C5 C6 C7 -173.7(2) . . . . ?
C4 C5 C6 C7 7.8(4) . . . . ?
C5 C6 C7 C9 -171.7(2) . . . . ?
C11 C6 C7 C9 68.6(3) . . . . ?
C8 C6 C7 C9 -52.1(3) . . . . ?
C5 C6 C8 C10 63.8(3) . . . . ?
C11 C6 C8 C10 -177.9(2) . . . . ?
C7 C6 C8 C10 -56.8(3) . . . . ?
C14 N2 C11 C12 -0.3(3) . . . . ?
Ce1 N2 C11 C12 147.1(2) . . . . ?
C14 N2 C11 C6 -177.8(2) . . . . ?
Ce1 N2 C11 C6 -30.4(3) . . . . ?
C5 C6 C11 N2 65.6(3) . . . . ?
C8 C6 C11 N2 -52.7(3) . . . . ?
C7 C6 C11 N2 -173.8(2) . . . . ?
C5 C6 C11 C12 -111.4(3) . . . . ?
C8 C6 C11 C12 130.3(3) . . . . ?
C7 C6 C11 C12 9.2(4) . . . . ?
N2 C11 C12 C13 0.3(3) . . . . ?
C6 C11 C12 C13 177.6(3) . . . . ?
C11 C12 C13 C14 -0.2(3) . . . . ?
C11 N2 C14 C13 0.2(3) . . . . ?
Ce1 N2 C14 C13 -154.26(19) . . . . ?
C11 N2 C14 C15 175.7(2) . . . . ?
Ce1 N2 C14 C15 21.3(3) . . . . ?
C12 C13 C14 N2 0.0(3) . . . . ?
C12 C13 C14 C15 -175.3(3) . . . . ?
C16 N3 C15 C14 179.3(2) . . . . ?
Ce1 N3 C15 C14 -16.2(3) . . . . ?
N2 C14 C15 N3 -2.1(4) . . . . ?
C13 C14 C15 N3 172.7(3) . . . . ?
C15 N3 C16 C17 144.1(2) . . . . ?
Ce1 N3 C16 C17 -16.4(3) . . . . ?
C15 N3 C16 C23 -36.5(4) . . . . ?
Ce1 N3 C16 C23 162.99(18) . . . . ?
C23 C16 C17 C18 3.6(4) . . . . ?
N3 C16 C17 C18 -176.9(2) . . . . ?
C16 C17 C18 C20 0.2(4) . . . . ?
C16 C17 C18 C19 178.6(3) . . . . ?
C17 C18 C20 C22 -1.9(4) . . . . ?
C19 C18 C20 C22 179.7(3) . . . . ?
C17 C18 C20 C21 176.7(2) . . . . ?
C19 C18 C20 C21 -1.6(4) . . . . ?
C18 C20 C22 C23 -0.2(4) . . . . ?
C21 C20 C22 C23 -178.9(2) . . . . ?
C20 C22 C23 C16 4.0(4) . . . . ?
C20 C22 C23 N4 -179.9(2) . . . . ?
C17 C16 C23 C22 -5.5(4) . . . . ?
N3 C16 C23 C22 175.1(2) . . . . ?
C17 C16 C23 N4 179.0(3) . . . . ?
N3 C16 C23 N4 -0.4(4) . . . . ?
C25 N4 C23 C22 115.0(3) . . . . ?
C25 N4 C23 C16 -69.4(4) . . . . ?
C23 N4 C25 C26 8.4(5) . . . . ?
C29 N5 C26 C27 -1.3(3) . . . . ?
C29 N5 C26 C25 175.5(3) . . . . ?
N4 C25 C26 C27 -161.7(3) . . . . ?
N4 C25 C26 N5 22.1(5) . . . . ?
N5 C26 C27 C28 0.1(3) . . . . ?
C25 C26 C27 C28 -176.7(3) . . . . ?
C26 C27 C28 C29 1.0(3) . . . . ?
C26 N5 C29 C28 2.0(3) . . . . ?
C26 N5 C29 C30 -170.2(2) . . . . ?
C27 C28 C29 N5 -1.8(3) . . . . ?
C27 C28 C29 C30 169.0(3) . . . . ?
N5 C29 C30 C35 -43.4(3) . . . . ?
C28 C29 C30 C35 146.7(3) . . . . ?
N5 C29 C30 C31 -163.0(2) . . . . ?
C28 C29 C30 C31 27.2(4) . . . . ?
N5 C29 C30 C32 77.2(3) . . . . ?
C28 C29 C30 C32 -92.7(3) . . . . ?
C29 C30 C31 C33 -176.9(2) . . . . ?
C35 C30 C31 C33 64.4(3) . . . . ?
C32 C30 C31 C33 -58.2(3) . . . . ?
C29 C30 C32 C34 71.9(3) . . . . ?
C35 C30 C32 C34 -169.4(3) . . . . ?
C31 C30 C32 C34 -47.6(3) . . . . ?
C38 N6 C35 C36 -0.6(3) . . . . ?
Ce1 N6 C35 C36 -170.0(2) . . . . ?
C38 N6 C35 C30 179.4(2) . . . . ?
Ce1 N6 C35 C30 10.0(4) . . . . ?
C29 C30 C35 N6 89.6(3) . . . . ?
C31 C30 C35 N6 -151.0(2) . . . . ?
C32 C30 C35 N6 -29.0(3) . . . . ?
C29 C30 C35 C36 -90.4(3) . . . . ?
C31 C30 C35 C36 29.0(3) . . . . ?
C32 C30 C35 C36 150.9(3) . . . . ?
N6 C35 C36 C37 0.7(3) . . . . ?
C30 C35 C36 C37 -179.3(2) . . . . ?
C35 C36 C37 C38 -0.5(3) . . . . ?
C35 N6 C38 C39 -171.2(2) . . . . ?
Ce1 N6 C38 C39 2.2(3) . . . . ?
C35 N6 C38 C37 0.3(3) . . . . ?
Ce1 N6 C38 C37 173.64(16) . . . . ?
C36 C37 C38 N6 0.1(3) . . . . ?
C36 C37 C38 C39 171.3(3) . . . . ?
C40 N7 C39 C38 173.9(2) . . . . ?
Ce1 N7 C39 C38 4.6(3) . . . . ?
N6 C38 C39 N7 -4.8(4) . . . . ?
C37 C38 C39 N7 -174.9(2) . . . . ?
C39 N7 C40 C47 -151.2(2) . . . . ?
Ce1 N7 C40 C47 17.5(3) . . . . ?
C39 N7 C40 C41 28.2(4) . . . . ?
Ce1 N7 C40 C41 -163.15(19) . . . . ?
C47 C40 C41 C42 2.6(4) . . . . ?
N7 C40 C41 C42 -176.7(2) . . . . ?
C40 C41 C42 C44 -1.6(4) . . . . ?
C40 C41 C42 C43 176.7(3) . . . . ?
C41 C42 C44 C46 -0.5(4) . . . . ?
C43 C42 C44 C46 -178.8(3) . . . . ?
C41 C42 C44 C45 177.7(3) . . . . ?
C43 C42 C44 C45 -0.6(4) . . . . ?
C42 C44 C46 C47 1.6(4) . . . . ?
C45 C44 C46 C47 -176.6(3) . . . . ?
C41 C40 C47 C46 -1.4(4) . . . . ?
N7 C40 C47 C46 178.0(2) . . . . ?
C41 C40 C47 N8 179.2(2) . . . . ?
N7 C40 C47 N8 -1.4(3) . . . . ?
C44 C46 C47 C40 -0.7(4) . . . . ?
C44 C46 C47 N8 178.7(2) . . . . ?
C1 N8 C47 C40 171.1(2) . . . . ?
Ce1 N8 C47 C40 -14.5(3) . . . . ?
C1 N8 C47 C46 -8.3(4) . . . . ?
Ce1 N8 C47 C46 166.1(2) . . . . ?
N1 Ce1 O1 C103 152.7(2) . . . . ?
N2 Ce1 O1 C103 -136.8(2) . . . . ?
N7 Ce1 O1 C103 26.9(2) . . . . ?
O2 Ce1 O1 C103 101.6(2) . . . . ?
N8 Ce1 O1 C103 86.1(2) . . . . ?
N6 Ce1 O1 C103 -27.7(2) . . . . ?
N3 Ce1 O1 C103 -69.3(2) . . . . ?
N1 Ce1 O1 C100 -20.53(19) . . . . ?
N2 Ce1 O1 C100 49.97(19) . . . . ?
N7 Ce1 O1 C100 -146.3(2) . . . . ?
O2 Ce1 O1 C100 -71.6(2) . . . . ?
N8 Ce1 O1 C100 -87.2(2) . . . . ?
N6 Ce1 O1 C100 159.08(18) . . . . ?
N3 Ce1 O1 C100 117.5(2) . . . . ?
C103 O1 C100 C101 1.2(3) . . . . ?
Ce1 O1 C100 C101 175.37(19) . . . . ?
O1 C100 C101 C102 -21.6(4) . . . . ?
C100 C101 C102 C103 33.6(4) . . . . ?
C100 O1 C103 C102 20.7(4) . . . . ?
Ce1 O1 C103 C102 -153.3(2) . . . . ?
C101 C102 C103 O1 -33.5(4) . . . . ?
O1 Ce1 O2 C203 46.4(3) . . . . ?
N1 Ce1 O2 C203 -5.1(3) . . . . ?
N2 Ce1 O2 C203 -63.5(3) . . . . ?
N7 Ce1 O2 C203 122.7(3) . . . . ?
N8 Ce1 O2 C203 61.2(3) . . . . ?
N6 Ce1 O2 C203 -170.0(3) . . . . ?
N3 Ce1 O2 C203 -148.4(3) . . . . ?
O1 Ce1 O2 C200 -115.1(3) . . . . ?
N1 Ce1 O2 C200 -166.6(3) . . . . ?
N2 Ce1 O2 C200 135.0(2) . . . . ?
N7 Ce1 O2 C200 -38.8(3) . . . . ?
N8 Ce1 O2 C200 -100.3(3) . . . . ?
N6 Ce1 O2 C200 28.5(2) . . . . ?
N3 Ce1 O2 C200 50.1(3) . . . . ?
C203 O2 C200 C201 21.9(4) . . . . ?
Ce1 O2 C200 C201 -173.7(3) . . . . ?
O2 C200 C201 C202 -11.0(6) . . . . ?
C200 C201 C202 C203 -4.2(7) . . . . ?
C201 C202 C203 O2 18.8(7) . . . . ?
C200 O2 C203 C202 -26.2(6) . . . . ?
Ce1 O2 C203 C202 169.0(4) . . . . ?

loop_
_platon_squeeze_void_nr
_platon_squeeze_void_average_x
_platon_squeeze_void_average_y
_platon_squeeze_void_average_z
_platon_squeeze_void_volume
_platon_squeeze_void_count_electrons
_platon_squeeze_void_content
1 0.000 0.000 0.500 871 275 ' '
2 0.500 -0.500 1.000 870 275 ' '
